data_7051501
_journal_name_full 'New Journal of Chemistry'
_journal_paper_doi 10.1039/a906736a
_journal_year 1999
_chemical_formula_sum 'C8 H24 N8 O12'
_chemical_formula_weight 424.35
_space_group_IT_number 14
_symmetry_cell_setting monoclinic
_symmetry_space_group_name_Hall '-P 2ybc'
_symmetry_space_group_name_H-M 'P 1 21/c 1'
_cell_angle_alpha 90.00
_cell_angle_beta 110.80(20)
_cell_angle_gamma 90.00
_cell_formula_units_Z 4
_cell_length_a 14.430(20)
_cell_length_b 8.360(10)
_cell_length_c 15.900(100)
_cell_measurement_temperature 293(2)
_cell_volume 1793.1(117)
_diffrn_ambient_temperature 293(2)
_exptl_crystal_density_diffrn 1.572
_refine_ls_R_factor_obs 0.0402
_refine_ls_wR_factor_obs 0.1028
_cod_depositor_comments
;
The following automatic conversions were performed:
'_symmetry_cell_setting' value 'Monoclinic' changed to 'monoclinic'
according to '/home/saulius/struct/CIF-dictionaries/cif_core.dic'
dictionary named 'cif_core.dic' version 2.4.1 from 2010-06-29.

Automatic conversion script
Id: cif_fix_enum 1527 2010-12-29 10:47:43Z saulius 
;
_cod_original_sg_symbol_H-M 'P 21/c'
_cod_database_code 7051501

loop_
_symmetry_equiv_pos_as_xyz
'x, y, z'
'-x, y+1/2, -z+1/2'
'-x, -y, -z'
'x, -y-1/2, z-1/2'

loop_
_atom_site_aniso_label
_atom_site_aniso_U_11
_atom_site_aniso_U_22
_atom_site_aniso_U_33
_atom_site_aniso_U_23
_atom_site_aniso_U_13
_atom_site_aniso_U_12
N1 0.0306(15) 0.0250(15) 0.0239(13) -0.0019(11) 0.0126(12) 0.0011(11)
N2 0.0335(15) 0.0302(15) 0.0217(14) -0.0010(11) 0.0122(11) 0.0051(12)
N3 0.0266(14) 0.0288(15) 0.0292(14) -0.0042(12) 0.0109(12) 0.0012(11)
N4 0.0238(13) 0.0276(15) 0.0233(13) -0.0004(11) 0.0062(11) 0.0000(11)
N5 0.028(2) 0.026(2) 0.037(2) -0.002(2) 0.0110(13) 0.0005(12)
O51 0.0494(14) 0.0339(13) 0.0221(13) -0.0052(11) 0.0085(10) 0.0026(11)
O52 0.052(2) 0.022(2) 0.067(2) -0.0050(12) 0.0053(13) -0.0010(11)
O53 0.0482(14) 0.0406(14) 0.0225(13) 0.0041(11) 0.0091(10) 0.0061(11)
N6 0.033(2) 0.045(2) 0.039(2) -0.013(2) 0.018(2) -0.0083(15)
O61 0.054(2) 0.060(2) 0.046(2) 0.0042(13) 0.0191(13) -0.0196(13)
O63 0.041(2) 0.090(2) 0.045(2) 0.0119(14) 0.0119(14) -0.0085(14)
O62 0.041(2) 0.096(2) 0.052(2) -0.0198(14) 0.0237(13) -0.032(2)
N7 0.052(2) 0.033(2) 0.028(2) 0.003(2) 0.0160(14) 0.0028(14)
O71 0.060(2) 0.053(2) 0.0320(13) 0.0016(12) 0.0263(12) 0.0087(12)
O72 0.086(2) 0.027(2) 0.056(2) -0.0031(12) 0.0234(14) -0.0043(13)
O73 0.142(3) 0.040(2) 0.059(2) 0.0036(14) 0.071(2) -0.004(2)
N8 0.030(2) 0.027(2) 0.041(2) 0.000(2) 0.0110(14) -0.0022(12)
O81 0.070(2) 0.0381(14) 0.0392(14) 0.0020(12) 0.0340(13) 0.0027(12)
O83 0.048(2) 0.023(2) 0.080(2) 0.0004(12) 0.0166(13) 0.0010(11)
O82 0.0540(15) 0.0417(15) 0.0395(14) -0.0007(12) 0.0295(12) -0.0062(11)

loop_
_atom_site_label
_atom_site_type_symbol
_atom_site_fract_x
_atom_site_fract_y
_atom_site_fract_z
_atom_site_U_iso_or_equiv
_atom_site_thermal_displace_type
_atom_site_occupancy
_atom_site_calc_flag
_atom_site_refinement_flags
_atom_site_disorder_group
N1 N -0.1820(2) -0.2846(3) -0.12963(14) 0.0257(6) Uani 1 d . .
H1A H -0.1705(2) -0.2341(3) -0.07693(14) 0.050(4) Uiso 1 calc R .
H1B H -0.1728(2) -0.3900(3) -0.11808(14) 0.050(4) Uiso 1 calc R .
C1 C -0.2875(2) -0.2568(3) -0.1891(2) 0.0260(8) Uiso 1 d . .
H1C H -0.3304(2) -0.3201(3) -0.1670(2) 0.031(2) Uiso 1 calc R .
H1D H -0.2965(2) -0.2940(3) -0.2493(2) 0.031(2) Uiso 1 calc R .
C2 C -0.3190(2) -0.0850(3) -0.1942(2) 0.0274(8) Uiso 1 d . .
H2A H -0.3791(2) -0.0708(3) -0.2463(2) 0.031(2) Uiso 1 calc R .
H2B H -0.2679(2) -0.0186(3) -0.2027(2) 0.031(2) Uiso 1 calc R .
N2 N -0.3376(2) -0.0292(3) -0.11169(14) 0.0278(6) Uani 1 d . .
H2C H -0.3817(2) -0.0948(3) -0.10121(14) 0.050(4) Uiso 1 calc R .
H2D H -0.2807(2) -0.0344(3) -0.06390(14) 0.050(4) Uiso 1 calc R .
C3 C -0.3761(2) 0.1381(3) -0.1221(2) 0.0281(8) Uiso 1 d . .
H3A H -0.4335(2) 0.1455(3) -0.1770(2) 0.031(2) Uiso 1 calc R .
H3B H -0.3257(2) 0.2095(3) -0.1278(2) 0.031(2) Uiso 1 calc R .
C4 C -0.4050(2) 0.1928(4) -0.0435(2) 0.0309(8) Uiso 1 d . .
H4A H -0.4663(2) 0.2529(4) -0.0670(2) 0.031(2) Uiso 1 calc R .
H4B H -0.4179(2) 0.0990(4) -0.0134(2) 0.031(2) Uiso 1 calc R .
N3 N -0.3292(2) 0.2942(3) 0.0250(2) 0.0279(6) Uani 1 d . .
H3C H -0.3234(2) 0.3874(3) -0.0010(2) 0.050(4) Uiso 1 calc R .
H3D H -0.3515(2) 0.3165(3) 0.0698(2) 0.050(4) Uiso 1 calc R .
C5 C -0.2293(2) 0.2206(3) 0.0643(2) 0.0253(7) Uiso 1 d . .
H5A H -0.2041(2) 0.1953(3) 0.0169(2) 0.031(2) Uiso 1 calc R .
H5B H -0.2336(2) 0.1219(3) 0.0948(2) 0.031(2) Uiso 1 calc R .
C6 C -0.1593(2) 0.3359(3) 0.1306(2) 0.0275(8) Uiso 1 d . .
H6A H -0.1560(2) 0.4352(3) 0.1002(2) 0.031(2) Uiso 1 calc R .
H6B H -0.1841(2) 0.3598(3) 0.1785(2) 0.031(2) Uiso 1 calc R .
N4 N -0.0581(2) 0.2645(3) 0.16967(15) 0.0255(6) Uani 1 d . .
H4C H -0.0274(2) 0.3070(3) 0.22459(15) 0.050(4) Uiso 1 calc R .
H4D H -0.0644(2) 0.1588(3) 0.17691(15) 0.050(4) Uiso 1 calc R .
C7 C 0.0061(2) 0.2879(4) 0.1157(2) 0.0289(8) Uiso 1 d . .
H7A H 0.0086(2) 0.4005(4) 0.1018(2) 0.031(2) Uiso 1 calc R .
H7B H -0.0205(2) 0.2293(4) 0.0595(2) 0.031(2) Uiso 1 calc R .
C8 C 0.1090(2) 0.2279(4) 0.1695(2) 0.0302(8) Uiso 1 d . .
H8A H 0.1282(2) 0.2659(4) 0.2310(2) 0.031(2) Uiso 1 calc R .
H8B H 0.1089(2) 0.1119(4) 0.1706(2) 0.031(2) Uiso 1 calc R .
N5 N -0.0825(2) -0.1487(3) 0.0953(2) 0.0307(7) Uani 1 d . .
O51 O -0.0543(2) -0.0738(2) 0.16946(14) 0.0363(6) Uani 1 d . .
O52 O -0.0785(2) -0.2954(3) 0.0944(2) 0.0512(7) Uani 1 d . .
O53 O -0.1145(2) -0.0707(3) 0.02225(14) 0.0380(6) Uani 1 d . .
N6 N -0.4249(2) 0.1608(3) 0.1844(2) 0.0377(7) Uani 1 d . .
O61 O -0.4415(2) 0.0804(3) 0.2433(2) 0.0529(7) Uani 1 d . .
O63 O -0.4926(2) 0.1812(3) 0.1085(2) 0.0596(8) Uani 1 d . .
O62 O -0.3442(2) 0.2252(3) 0.1980(2) 0.0611(8) Uani 1 d . .
N7 N -0.3228(2) 0.6913(4) 0.0561(2) 0.0374(7) Uani 1 d . .
O71 O -0.3052(2) 0.6295(3) -0.00911(14) 0.0455(6) Uani 1 d . .
O72 O -0.3120(2) 0.8358(3) 0.0709(2) 0.0569(7) Uani 1 d . .
O73 O -0.3515(2) 0.6040(3) 0.1051(2) 0.0708(9) Uani 1 d . .
N8 N -0.1494(2) -0.6778(4) -0.1466(2) 0.0330(7) Uani 1 d . .
O81 O -0.1712(2) -0.6036(3) -0.08642(15) 0.0450(6) Uani 1 d . .
O83 O -0.1429(2) -0.8247(3) -0.1436(2) 0.0518(7) Uani 1 d . .
O82 O -0.1340(2) -0.5992(3) -0.20716(15) 0.0416(6) Uani 1 d . .

loop_
_geom_bond_atom_site_label_1
_geom_bond_atom_site_label_2
_geom_bond_distance
_geom_bond_site_symmetry_2
_geom_bond_publ_flag
N1 C8 1.486(5) 3 ?
N1 C1 1.499(5) . ?
C1 C2 1.500(4) . ?
C2 N2 1.504(8) . ?
N2 C3 1.492(4) . ?
C3 C4 1.522(8) . ?
C4 N3 1.501(6) . ?
N3 C5 1.486(4) . ?
C5 C6 1.518(6) . ?
C6 N4 1.494(4) . ?
N4 C7 1.482(6) . ?
C7 C8 1.513(5) . ?
C8 N1 1.486(5) 3 ?
N5 O52 1.228(4) . ?
N5 O53 1.267(7) . ?
N5 O51 1.268(7) . ?
N6 O62 1.231(4) . ?
N6 O61 1.244(6) . ?
N6 O63 1.266(7) . ?
N7 O72 1.230(4) . ?
N7 O73 1.241(5) . ?
N7 O71 1.262(7) . ?
N8 O83 1.232(4) . ?
N8 O82 1.249(6) . ?
N8 O81 1.270(6) . ?
